data_1525008
loop_
_publ_author_name
'Nyberg, B.'

_publ_section_title
;
 The crystal structure of Zn S O3 (H2 O)2.5
;
_journal_name_full 'Acta Chemica Scandinavica (1-27,1973-42,1988)'
_journal_page_first 1541
_journal_page_last 1551
_journal_volume 27
_journal_year 1973
_chemical_formula_sum 'H10 O11 S2 Zn2'
_chemical_name_systematic 'Zn2 (S O3)2 (H2 O)5'
_space_group_IT_number 2
_symmetry_space_group_name_Hall '-P 1'
_symmetry_space_group_name_H-M 'P -1'
_cell_angle_alpha 90.06
_cell_angle_beta 88.53
_cell_angle_gamma 93.75
_cell_formula_units_Z 2
_cell_length_a 7.651
_cell_length_b 7.549
_cell_length_c 9.094
_cell_volume 523.949
_citation_journal_id_ASTM ACSAA4
_cod_data_source_file Nyberg_ACSAA4_1973_1364.cif
_cod_data_source_block H5O5.5S1Zn1
_cod_depositor_comments
;

2017-08-30
Z value and formula fixed to values more according to usual
chemical conventions.                 miguel
;
_cod_original_formula_units_Z 4
_cod_original_cell_volume 523.9485
_cod_original_formula_sum 'H5 O5.5 S1 Zn1'
_cod_database_code 1525008

loop_
_symmetry_equiv_pos_as_xyz
x,y,z
-x,-y,-z

loop_
_atom_site_label
_atom_site_type_symbol
_atom_site_fract_x
_atom_site_fract_y
_atom_site_fract_z
_atom_site_occupancy
_atom_site_U_iso_or_equiv
O11 O-2 0.008 0.01 0.2431 1 0.0
S1 S+4 0.62763 0.25797 0.98344 1 0.0
O6 O-2 0.4256 0.2497 0.457 1 0.0
O1 O-2 0.2534 0.5792 0.0465 1 0.0
O3 O-2 0.5448 0.2865 0.1343 1 0.0
O4 O-2 0.701 0.5534 0.3638 1 0.0
Zn3 Zn+2 0.48793 0.49657 0.25042 1 0.0
Zn2 Zn+2 0.5 0 0.5 1 0.0
Zn1 Zn+2 0 0.5 0 1 0.0
O2 O-2 0.5221 0.7171 0.1225 1 0.0
O10 O-2 0.6214 0.0018 0.2918 1 0.0
O7 O-2 0.8911 0.7549 0.0396 1 0.0
S2 S+4 0.7383 0.65656 0.50643 1 0.0
O9 O-2 0.9709 0.4176 0.2169 1 0.0
O8 O-2 0.2615 0.8694 0.4205 1 0.0
O5 O-2 0.2693 0.4889 0.3731 1 0.0
